data_7251593
loop_
_publ_author_name
'Miwa, Marino'
'Ito, Akitaka'

_publ_section_title
;
 Fluorescent-state switching of a 10-hydroxybezo[h]quinoline skeleton
 through the electronic nature of substituents
;
_journal_issue 10
_journal_name_full 'RSC Advances'
_journal_page_first 8453
_journal_page_last 8465
_journal_paper_doi 10.1039/D5RA09266C
_journal_volume 16
_journal_year 2026
_chemical_formula_moiety 'C27 H21 N O3'
_chemical_formula_sum 'C27 H21 N O3'
_chemical_formula_weight 407.45
_space_group_crystal_system monoclinic
_space_group_IT_number 14
_space_group_name_Hall '-P 2ybc'
_space_group_name_H-M_alt 'P 1 21/c 1'
_atom_sites_solution_hydrogens mixed
_atom_sites_solution_primary dual
_audit_creation_date 2025-11-24
_audit_creation_method
;
Olex2 1.5
(compiled 2025.07.13 svn.rb7424aed for OlexSys, GUI svn.r7314)
;
_audit_update_record
;
2025-11-24 deposited with the CCDC.	2026-01-29 downloaded from the CCDC.
;
_cell_angle_alpha 90
_cell_angle_beta 108.576(4)
_cell_angle_gamma 90
_cell_formula_units_Z 4
_cell_length_a 8.7730(4)
_cell_length_b 24.1239(8)
_cell_length_c 9.6591(4)
_cell_measurement_reflns_used 8302
_cell_measurement_temperature 93.15
_cell_measurement_theta_max 30.0900
_cell_measurement_theta_min 2.3710
_cell_volume 1937.74(14)
_computing_cell_refinement 'CrysAlisPro 1.171.40.47a (Rigaku OD, 2019)'
_computing_data_collection 'CrysAlisPro 1.171.40.47a (Rigaku OD, 2019)'
_computing_data_reduction 'CrysAlisPro 1.171.40.47a (Rigaku OD, 2019)'
_computing_molecular_graphics 'Olex2 1.5 (Dolomanov et al., 2009)'
_computing_publication_material 'Olex2 1.5 (Dolomanov et al., 2009)'
_computing_structure_refinement 'SHELXL 2018/3 (Sheldrick, 2015)'
_computing_structure_solution 'ShelXT (Sheldrick, 2015)'
_diffrn_ambient_temperature 93.15
_diffrn_detector 'CCD plate'
_diffrn_detector_area_resol_mean 10.0000
_diffrn_detector_type HyPix
_diffrn_measured_fraction_theta_full 0.999
_diffrn_measured_fraction_theta_max 0.999
_diffrn_measurement_details
;
List of Runs (angles in degrees, time in seconds):

  # Type    Start    End  Width  t~exp~   \w     \q     \k     \f   Frames
#--------------------------------------------------------------------------
  1  \w    -68.00  51.00   0.50    8.63    --   12.56 -27.00   5.00  238
  2  \w    -19.00  32.00   0.50    8.63    --  -13.19 -99.00 -90.00  102
  3  \w     31.00  95.00   0.50    8.63    --   12.56  27.00 168.00  128
  4  \w     57.00  94.00   0.50    8.63    --   12.56 178.00   0.00   74
;
_diffrn_measurement_device 'four-circle diffractometer'
_diffrn_measurement_device_type 'XtaLAB Synergy, Single source at offset/far, HyPix'
_diffrn_measurement_method '\w scans'
_diffrn_orient_matrix_type 'CrysAlisPro convention (1999,Acta A55,543-557)'
_diffrn_orient_matrix_UB_11 0.0850831000
_diffrn_orient_matrix_UB_12 0.0005608000
_diffrn_orient_matrix_UB_13 0.0270426000
_diffrn_orient_matrix_UB_21 -0.0030593000
_diffrn_orient_matrix_UB_22 0.0105685000
_diffrn_orient_matrix_UB_23 0.0677083000
_diffrn_orient_matrix_UB_31 0.0003910000
_diffrn_orient_matrix_UB_32 -0.0274372000
_diffrn_orient_matrix_UB_33 0.0265582000
_diffrn_radiation_monochromator mirror
_diffrn_radiation_probe x-ray
_diffrn_radiation_type 'Mo K\a'
_diffrn_radiation_wavelength 0.71073
_diffrn_reflns_av_R_equivalents 0.0185
_diffrn_reflns_av_unetI/netI 0.0217
_diffrn_reflns_Laue_measured_fraction_full 0.999
_diffrn_reflns_Laue_measured_fraction_max 0.999
_diffrn_reflns_limit_h_max 10
_diffrn_reflns_limit_h_min -9
_diffrn_reflns_limit_k_max 30
_diffrn_reflns_limit_k_min -30
_diffrn_reflns_limit_l_max 12
_diffrn_reflns_limit_l_min -11
_diffrn_reflns_number 11936
_diffrn_reflns_point_group_measured_fraction_full 0.999
_diffrn_reflns_point_group_measured_fraction_max 0.999
_diffrn_reflns_theta_full 25.242
_diffrn_reflns_theta_max 26.369
_diffrn_reflns_theta_min 2.379
_diffrn_source 'micro-focus sealed X-ray tube'
_diffrn_source_type 'PhotonJet (Mo) X-ray Source'
_exptl_absorpt_coefficient_mu 0.091
_exptl_absorpt_correction_T_max 1.000
_exptl_absorpt_correction_T_min 0.589
_exptl_absorpt_correction_type gaussian
_exptl_absorpt_process_details
;
CrysAlisPro 1.171.40.47a (Rigaku Oxford Diffraction, 2019)
Numerical absorption correction based on gaussian integration over
			a multifaceted crystal model
Empirical absorption correction using spherical harmonics,
 implemented in SCALE3 ABSPACK scaling algorithm.
;
_exptl_crystal_colour 'clear yellow'
_exptl_crystal_colour_lustre clear
_exptl_crystal_colour_primary yellow
_exptl_crystal_density_diffrn 1.397
_exptl_crystal_description needle
_exptl_crystal_F_000 856
_exptl_crystal_size_max 0.964
_exptl_crystal_size_mid 0.147
_exptl_crystal_size_min 0.102
_refine_diff_density_max 0.432
_refine_diff_density_min -0.236
_refine_diff_density_rms 0.044
_refine_ls_extinction_method none
_refine_ls_goodness_of_fit_ref 1.030
_refine_ls_hydrogen_treatment mixed
_refine_ls_matrix_type full
_refine_ls_number_parameters 361
_refine_ls_number_reflns 3954
_refine_ls_number_restraints 0
_refine_ls_restrained_S_all 1.030
_refine_ls_R_factor_all 0.0413
_refine_ls_R_factor_gt 0.0366
_refine_ls_shift/su_max 0.001
_refine_ls_shift/su_mean 0.000
_refine_ls_structure_factor_coef Fsqd
_refine_ls_weighting_details 'w=1/[\s^2^(Fo^2^)+(0.0480P)^2^+0.8243P] where P=(Fo^2^+2Fc^2^)/3'
_refine_ls_weighting_scheme calc
_refine_ls_wR_factor_gt 0.0944
_refine_ls_wR_factor_ref 0.0980
_reflns_Friedel_coverage 0.000
_reflns_number_gt 3534
_reflns_number_total 3954
_reflns_threshold_expression 'I > 2\s(I)'
_cod_data_source_file d5ra09266c2.cif
_cod_data_source_block mm1-136_1
_cod_database_code 7251593
_shelx_shelxl_version_number 2018/3
_chemical_oxdiff_formula 'C108 H80 N4 O12 '
_shelx_space_group_comment
;
The symmetry employed for this shelxl refinement is uniquely defined
by the following loop, which should always be used as a source of
symmetry information in preference to the above space-group names.
They are only intended as comments.
;
_diffrn_oxdiff_digest_frames
;
01389d23ff8f5efc577a7fe08cf1a3437d005425cff
;
_reflns_odcompleteness_completeness 99.93
_reflns_odcompleteness_iscentric 1
_reflns_odcompleteness_theta 26.32
_olex2_refinement_description
;
1. Fixed Uiso
 At 1.5 times of:
  All O(H) groups
2.a Idealised tetrahedral OH refined as rotating group:
 O003(H003)
;
_olex2_date_sample_completion 2021-01-21
_olex2_date_sample_data_collection 2021-01-21
_olex2_submission_special_instructions 'No special instructions were received'
_oxdiff_exptl_absorpt_empirical_details
;
Empirical correction (ABSPACK) includes:
- Absorption correction using spherical harmonics
- Frame scaling
;
_oxdiff_exptl_absorpt_empirical_full_max 1.128
_oxdiff_exptl_absorpt_empirical_full_min 0.839

loop_
_space_group_symop_operation_xyz
'x, y, z'
'-x, y+1/2, -z+1/2'
'-x, -y, -z'
'x, -y-1/2, z-1/2'

loop_
_atom_site_label
_atom_site_type_symbol
_atom_site_fract_x
_atom_site_fract_y
_atom_site_fract_z
_atom_site_U_iso_or_equiv
_atom_site_adp_type
_atom_site_occupancy
_atom_site_site_symmetry_order
_atom_site_calc_flag
_atom_site_refinement_flags_posn
_atom_site_refinement_flags_adp
_atom_site_refinement_flags_occupancy
_atom_site_disorder_assembly
_atom_site_disorder_group
O001 O 0.79559(10) 0.50860(3) 0.36530(10) 0.0189(2) Uani 1 1 d . . . . .
O002 O 0.83025(11) 0.99868(4) 0.37070(10) 0.0211(2) Uani 1 1 d . . . . .
O003 O 0.28249(11) 0.65918(3) 0.51447(11) 0.0209(2) Uani 1 1 d . . . . .
H003 H 0.216649 0.665942 0.559170 0.031 Uiso 1 1 calc GR . . . .
N004 N 0.10270(12) 0.71444(4) 0.62295(12) 0.0187(2) Uani 1 1 d . . . . .
C005 C 0.53178(14) 0.75649(5) 0.39584(14) 0.0150(2) Uani 1 1 d . . . . .
C006 C 0.70617(14) 0.55403(5) 0.37408(13) 0.0158(2) Uani 1 1 d . . . . .
C007 C 0.56480(14) 0.85829(5) 0.40375(14) 0.0149(2) Uani 1 1 d . . . . .
C008 C 0.46249(14) 0.60268(5) 0.36282(14) 0.0164(3) Uani 1 1 d . . . . .
C009 C 0.62213(14) 0.86398(5) 0.28563(14) 0.0159(3) Uani 1 1 d . . . . .
C00A C 0.60244(14) 0.90043(5) 0.50927(14) 0.0168(3) Uani 1 1 d . . . . .
C00B C 0.34192(14) 0.80957(5) 0.47349(13) 0.0157(2) Uani 1 1 d . . . . .
C00C C 0.71256(14) 0.90971(5) 0.27091(14) 0.0167(3) Uani 1 1 d . . . . .
C00D C 0.47648(14) 0.80778(5) 0.42244(13) 0.0151(2) Uani 1 1 d . . . . .
C00E C 0.54122(15) 0.55359(5) 0.35023(14) 0.0171(3) Uani 1 1 d . . . . .
C00F C 0.79080(14) 0.60380(5) 0.40885(14) 0.0162(3) Uani 1 1 d . . . . .
C00G C 0.46733(14) 0.70562(5) 0.42197(13) 0.0151(2) Uani 1 1 d . . . . .
C00H C 0.71063(14) 0.65193(5) 0.42101(14) 0.0161(3) Uani 1 1 d . . . . .
C00I C 0.54486(14) 0.65283(5) 0.40019(13) 0.0147(2) Uani 1 1 d . . . . .
C00J C 0.07998(14) 0.81388(5) 0.58680(14) 0.0188(3) Uani 1 1 d . . . . .
C00K C 0.34154(14) 0.70742(5) 0.48113(13) 0.0156(2) Uani 1 1 d . . . . .
C00L C 0.69030(14) 0.94648(5) 0.49532(14) 0.0178(3) Uani 1 1 d . . . . .
C00M C 0.27820(14) 0.75924(5) 0.50857(13) 0.0156(3) Uani 1 1 d . . . . .
C00N C 0.26213(15) 0.86082(5) 0.48393(14) 0.0183(3) Uani 1 1 d . . . . .
C00O C 0.74604(14) 0.95135(5) 0.37582(14) 0.0160(3) Uani 1 1 d . . . . .
C00P C 0.15084(14) 0.76212(5) 0.57345(14) 0.0166(3) Uani 1 1 d . . . . .
C00Q C 0.13547(15) 0.86258(5) 0.53548(15) 0.0211(3) Uani 1 1 d . . . . .
C00R C 0.71376(17) 0.45650(5) 0.33696(17) 0.0234(3) Uani 1 1 d . . . . .
C00S C -0.01046(15) 0.71675(6) 0.68716(15) 0.0220(3) Uani 1 1 d . . . . .
C00T C -0.04289(15) 0.81421(6) 0.65122(16) 0.0238(3) Uani 1 1 d . . . . .
C00U C -0.08738(16) 0.76579(6) 0.70210(16) 0.0249(3) Uani 1 1 d . . . . .
C00V C 0.90787(18) 1.00105(6) 0.26204(17) 0.0255(3) Uani 1 1 d . . . . .
H005 H 0.6236(18) 0.7552(5) 0.3584(17) 0.017(3) Uiso 1 1 d . . . . .
H00N H 0.3002(16) 0.8924(6) 0.4532(15) 0.011(3) Uiso 1 1 d . . . . .
H008 H 0.3470(18) 0.6018(6) 0.3433(16) 0.018(3) Uiso 1 1 d . . . . .
H00H H 0.7735(17) 0.6854(6) 0.4492(16) 0.017(3) Uiso 1 1 d . . . . .
H00F H 0.9065(18) 0.6039(6) 0.4277(16) 0.020(4) Uiso 1 1 d . . . . .
H00E H 0.4784(17) 0.5204(6) 0.3229(16) 0.018(3) Uiso 1 1 d . . . . .
H00A H 0.5660(17) 0.8970(6) 0.5954(18) 0.022(4) Uiso 1 1 d . . . . .
H00C H 0.7497(17) 0.9122(6) 0.1891(17) 0.019(4) Uiso 1 1 d . . . . .
H009 H 0.5977(16) 0.8353(6) 0.2109(16) 0.016(3) Uiso 1 1 d . . . . .
H00B H 0.627(2) 0.4572(6) 0.240(2) 0.030(4) Uiso 1 1 d . . . . .
H00S H -0.0387(19) 0.6809(7) 0.7248(19) 0.031(4) Uiso 1 1 d . . . . .
H00D H 0.797(2) 0.4293(7) 0.3363(18) 0.031(4) Uiso 1 1 d . . . . .
H00I H 0.970(2) 1.0356(7) 0.2812(19) 0.031(4) Uiso 1 1 d . . . . .
H00L H 0.7182(18) 0.9744(6) 0.5696(18) 0.025(4) Uiso 1 1 d . . . . .
H00Q H 0.0802(18) 0.8985(6) 0.5393(18) 0.027(4) Uiso 1 1 d . . . . .
H00J H 0.983(2) 0.9693(7) 0.2708(18) 0.031(4) Uiso 1 1 d . . . . .
H00G H 0.6651(19) 0.4466(6) 0.4126(18) 0.026(4) Uiso 1 1 d . . . . .
H00K H 0.829(2) 1.0013(7) 0.163(2) 0.034(4) Uiso 1 1 d . . . . .
H00U H -0.172(2) 0.7643(6) 0.747(2) 0.034(4) Uiso 1 1 d . . . . .
H00T H -0.095(2) 0.8496(7) 0.658(2) 0.036(4) Uiso 1 1 d . . . . .

loop_
_atom_site_aniso_label
_atom_site_aniso_U_11
_atom_site_aniso_U_22
_atom_site_aniso_U_33
_atom_site_aniso_U_23
_atom_site_aniso_U_13
_atom_site_aniso_U_12
O001 0.0216(4) 0.0136(4) 0.0236(5) -0.0011(3) 0.0104(4) 0.0003(3)
O002 0.0230(5) 0.0189(4) 0.0245(5) -0.0045(4) 0.0120(4) -0.0066(3)
O003 0.0221(5) 0.0170(4) 0.0285(6) 0.0042(4) 0.0149(4) -0.0007(3)
N004 0.0151(5) 0.0265(6) 0.0149(6) 0.0008(4) 0.0055(4) -0.0021(4)
C005 0.0147(6) 0.0176(6) 0.0140(6) 0.0010(4) 0.0065(5) 0.0005(4)
C006 0.0219(6) 0.0158(6) 0.0114(6) 0.0017(4) 0.0076(5) 0.0012(4)
C007 0.0140(5) 0.0156(6) 0.0150(6) 0.0015(4) 0.0043(5) 0.0028(4)
C008 0.0163(6) 0.0194(6) 0.0147(6) -0.0003(5) 0.0066(5) -0.0011(4)
C009 0.0181(6) 0.0142(5) 0.0148(6) -0.0013(5) 0.0046(5) 0.0015(4)
C00A 0.0166(6) 0.0198(6) 0.0147(6) -0.0004(5) 0.0060(5) 0.0016(4)
C00B 0.0155(6) 0.0189(6) 0.0120(6) -0.0005(4) 0.0033(5) 0.0011(4)
C00C 0.0189(6) 0.0182(6) 0.0146(6) 0.0010(5) 0.0078(5) 0.0019(4)
C00D 0.0165(6) 0.0168(6) 0.0116(6) 0.0010(4) 0.0038(5) 0.0007(4)
C00E 0.0210(6) 0.0167(6) 0.0147(6) -0.0019(5) 0.0075(5) -0.0042(5)
C00F 0.0153(6) 0.0191(6) 0.0149(6) 0.0010(5) 0.0060(5) -0.0006(4)
C00G 0.0166(6) 0.0164(6) 0.0117(6) 0.0007(4) 0.0035(5) 0.0008(4)
C00H 0.0186(6) 0.0158(6) 0.0141(6) 0.0008(5) 0.0055(5) -0.0029(4)
C00I 0.0181(6) 0.0160(6) 0.0114(6) 0.0026(4) 0.0064(5) 0.0005(4)
C00J 0.0140(6) 0.0267(7) 0.0149(6) -0.0036(5) 0.0035(5) 0.0016(5)
C00K 0.0162(6) 0.0167(6) 0.0133(6) 0.0027(4) 0.0037(5) -0.0007(4)
C00L 0.0179(6) 0.0184(6) 0.0168(7) -0.0048(5) 0.0052(5) 0.0000(4)
C00M 0.0138(6) 0.0204(6) 0.0116(6) 0.0006(4) 0.0029(5) 0.0013(4)
C00N 0.0190(6) 0.0176(6) 0.0166(7) -0.0005(5) 0.0032(5) 0.0023(5)
C00O 0.0136(5) 0.0148(6) 0.0186(7) 0.0007(5) 0.0038(5) 0.0000(4)
C00P 0.0139(6) 0.0232(6) 0.0117(6) -0.0013(5) 0.0026(5) -0.0007(4)
C00Q 0.0200(6) 0.0207(6) 0.0215(7) -0.0033(5) 0.0050(5) 0.0041(5)
C00R 0.0305(7) 0.0139(6) 0.0297(8) -0.0005(5) 0.0151(6) -0.0009(5)
C00S 0.0175(6) 0.0322(7) 0.0168(7) -0.0006(5) 0.0061(5) -0.0039(5)
C00T 0.0173(6) 0.0317(7) 0.0223(7) -0.0071(6) 0.0062(5) 0.0028(5)
C00U 0.0176(6) 0.0399(8) 0.0201(7) -0.0053(6) 0.0101(6) -0.0035(5)
C00V 0.0286(7) 0.0238(7) 0.0299(8) -0.0035(6) 0.0173(6) -0.0078(6)

loop_
_atom_type_symbol
_atom_type_description
_atom_type_scat_dispersion_real
_atom_type_scat_dispersion_imag
_atom_type_scat_source
C C 0.0033 0.0016 'International Tables Vol C Tables 4.2.6.8 and 6.1.1.4'
H H 0.0000 0.0000 'International Tables Vol C Tables 4.2.6.8 and 6.1.1.4'
N N 0.0061 0.0033 'International Tables Vol C Tables 4.2.6.8 and 6.1.1.4'
O O 0.0106 0.0060 'International Tables Vol C Tables 4.2.6.8 and 6.1.1.4'

loop_
_exptl_crystal_face_index_h
_exptl_crystal_face_index_k
_exptl_crystal_face_index_l
_exptl_crystal_face_perp_dist
0 -1 2 0.4415
0 1 0 0.0709
-1 -1 2 0.4507
-1 2 0 0.0778
-1 0 0 0.0602
0 -1 0 0.0762
1 0 0 0.0414
0 0 -1 0.4388

loop_
_geom_angle_atom_site_label_1
_geom_angle_atom_site_label_2
_geom_angle_atom_site_label_3
_geom_angle
_geom_angle_site_symmetry_1
_geom_angle_site_symmetry_3
_geom_angle_publ_flag
C006 O001 C00R 116.99(9) . . ?
C00O O002 C00V 116.79(10) . . ?
C00S N004 C00P 119.30(11) . . ?
C00D C005 C00G 124.21(11) . . ?
O001 C006 C00E 124.83(11) . . ?
O001 C006 C00F 115.67(10) . . ?
C00E C006 C00F 119.49(11) . . ?
C009 C007 C00A 117.46(11) . . ?
C009 C007 C00D 121.26(11) . . ?
C00A C007 C00D 121.16(11) . . ?
C00E C008 C00I 121.87(11) . . ?
C00C C009 C007 121.87(11) . . ?
C00L C00A C007 121.40(11) . . ?
C00D C00B C00M 119.40(10) . . ?
C00D C00B C00N 121.86(11) . . ?
C00M C00B C00N 118.66(11) . . ?
C00O C00C C009 119.55(11) . . ?
C005 C00D C007 118.95(10) . . ?
C005 C00D C00B 118.18(11) . . ?
C00B C00D C007 122.80(10) . . ?
C006 C00E C008 119.77(11) . . ?
C00H C00F C006 119.82(11) . . ?
C005 C00G C00I 119.51(10) . . ?
C00K C00G C005 117.50(10) . . ?
C00K C00G C00I 122.70(10) . . ?
C00F C00H C00I 122.21(11) . . ?
C008 C00I C00G 123.72(10) . . ?
C008 C00I C00H 116.81(11) . . ?
C00H C00I C00G 119.45(10) . . ?
C00P C00J C00Q 119.17(11) . . ?
C00T C00J C00P 117.73(12) . . ?
C00T C00J C00Q 123.10(12) . . ?
O003 C00K C00G 118.89(10) . . ?
O003 C00K C00M 120.52(11) . . ?
C00G C00K C00M 120.58(10) . . ?
C00A C00L C00O 120.10(11) . . ?
C00B C00M C00K 119.87(11) . . ?
C00B C00M C00P 118.61(11) . . ?
C00K C00M C00P 121.52(11) . . ?
C00Q C00N C00B 121.75(12) . . ?
O002 C00O C00C 124.56(11) . . ?
O002 C00O C00L 115.83(11) . . ?
C00C C00O C00L 119.61(11) . . ?
N004 C00P C00J 121.12(11) . . ?
N004 C00P C00M 118.68(11) . . ?
C00J C00P C00M 120.19(11) . . ?
C00N C00Q C00J 120.98(11) . . ?
N004 C00S C00U 122.88(12) . . ?
C00U C00T C00J 119.97(12) . . ?
C00T C00U C00S 118.95(12) . . ?

loop_
_geom_bond_atom_site_label_1
_geom_bond_atom_site_label_2
_geom_bond_distance
_geom_bond_site_symmetry_2
_geom_bond_publ_flag
O001 C006 1.3661(14) . ?
O001 C00R 1.4300(15) . ?
O002 C00O 1.3693(14) . ?
O002 C00V 1.4226(16) . ?
O003 C00K 1.3536(14) . ?
N004 C00P 1.3632(16) . ?
N004 C00S 1.3287(16) . ?
C005 C00D 1.3827(16) . ?
C005 C00G 1.4071(16) . ?
C006 C00E 1.3910(17) . ?
C006 C00F 1.3952(16) . ?
C007 C009 1.3926(17) . ?
C007 C00A 1.4024(17) . ?
C007 C00D 1.4856(16) . ?
C008 C00E 1.3957(17) . ?
C008 C00I 1.3963(17) . ?
C009 C00C 1.3921(17) . ?
C00A C00L 1.3829(17) . ?
C00B C00D 1.4176(17) . ?
C00B C00M 1.4221(16) . ?
C00B C00N 1.4400(16) . ?
C00C C00O 1.3902(17) . ?
C00F C00H 1.3818(16) . ?
C00G C00I 1.4901(16) . ?
C00G C00K 1.3957(17) . ?
C00H C00I 1.4034(17) . ?
C00J C00P 1.4189(17) . ?
C00J C00Q 1.4202(18) . ?
C00J C00T 1.4058(18) . ?
C00K C00M 1.4269(16) . ?
C00L C00O 1.3946(17) . ?
C00M C00P 1.4464(17) . ?
C00N C00Q 1.3553(18) . ?
C00S C00U 1.3921(19) . ?
C00T C00U 1.371(2) . ?

loop_
_exptl_oxdiff_crystal_face_indexfrac_h
_exptl_oxdiff_crystal_face_indexfrac_k
_exptl_oxdiff_crystal_face_indexfrac_l
_exptl_oxdiff_crystal_face_x
_exptl_oxdiff_crystal_face_y
_exptl_oxdiff_crystal_face_z
-0.0000 -1.0000 2.0000 0.0535 0.1248 0.0806
-0.0000 1.0000 0.0000 0.0006 0.0106 -0.0274
-1.0000 -1.0000 2.0000 -0.0316 0.1279 0.0802
-1.0000 2.0000 0.0000 -0.0840 0.0242 -0.0553
-1.0000 0.0000 0.0000 -0.0851 0.0031 -0.0004
0.0000 -1.0000 -0.0000 -0.0006 -0.0106 0.0274
1.0000 -0.0000 -0.0000 0.0851 -0.0031 0.0004
0.0000 0.0000 -1.0000 -0.0270 -0.0677 -0.0266
